data_7060016
loop_
_publ_author_name
'Poojith, Nuthalapati'
'Potla, Krishna Murthy'
'Os\'orio, Francisco A. P.'
'Valverde, Clodoaldo'
'Vankayalapati, Suneetha'
'Suchetan, P. A.'
'Raja, M.'

_publ_section_title
;
 Y-shaped potential third-order nonlinear optical material --
 3-(2-amino-2-oxoethyl)-5-methyl hexanoic acid: an analysis of structural,
 spectroscopic and docking studies
;
_journal_issue 42
_journal_name_full 'New Journal of Chemistry'
_journal_page_first 18185
_journal_page_last 18198
_journal_paper_doi 10.1039/D0NJ02658A
_journal_volume 44
_journal_year 2020
_chemical_formula_sum 'C9 H17 N O3'
_chemical_formula_weight 187.23
_space_group_crystal_system orthorhombic
_space_group_IT_number 29
_space_group_name_Hall 'P 2c -2ac'
_space_group_name_H-M_alt 'P c a 21'
_atom_sites_solution_hydrogens geom
_audit_creation_method SHELXL-2016/4
_audit_update_record
;
2020-05-29 deposited with the CCDC.	2020-09-28 downloaded from the CCDC.
;
_cell_angle_alpha 90
_cell_angle_beta 90
_cell_angle_gamma 90
_cell_formula_units_Z 4
_cell_length_a 8.639(2)
_cell_length_b 14.006(4)
_cell_length_c 8.727(3)
_cell_measurement_temperature 296(2)
_cell_volume 1055.9(5)
_computing_structure_refinement 'SHELXL-2016/4 (Sheldrick, 2016)'
_diffrn_ambient_temperature 296(2)
_diffrn_measured_fraction_theta_full 0.992
_diffrn_measured_fraction_theta_max 0.979
_diffrn_radiation_type MoK\a
_diffrn_radiation_wavelength 0.71073
_diffrn_reflns_av_R_equivalents 0.0585
_diffrn_reflns_av_unetI/netI 0.0862
_diffrn_reflns_Laue_measured_fraction_full 0.992
_diffrn_reflns_Laue_measured_fraction_max 0.979
_diffrn_reflns_limit_h_max 11
_diffrn_reflns_limit_h_min -6
_diffrn_reflns_limit_k_max 17
_diffrn_reflns_limit_k_min -19
_diffrn_reflns_limit_l_max 11
_diffrn_reflns_limit_l_min -11
_diffrn_reflns_number 5636
_diffrn_reflns_point_group_measured_fraction_full 0.937
_diffrn_reflns_point_group_measured_fraction_max 0.904
_diffrn_reflns_theta_full 25.242
_diffrn_reflns_theta_max 29.269
_diffrn_reflns_theta_min 2.770
_exptl_absorpt_coefficient_mu 0.088
_exptl_crystal_density_diffrn 1.178
_exptl_crystal_F_000 408
_refine_diff_density_max 0.471
_refine_diff_density_min -0.235
_refine_diff_density_rms 0.055
_refine_ls_abs_structure_details
;
 Flack x determined using 380 quotients [(I+)-(I-)]/[(I+)+(I-)]
 (Parsons, Flack and Wagner, Acta Cryst. B69 (2013) 249-259).
;
_refine_ls_abs_structure_Flack -1.3(10)
_refine_ls_extinction_method none
_refine_ls_goodness_of_fit_ref 1.027
_refine_ls_hydrogen_treatment constr
_refine_ls_matrix_type full
_refine_ls_number_parameters 121
_refine_ls_number_reflns 2590
_refine_ls_number_restraints 1
_refine_ls_restrained_S_all 1.026
_refine_ls_R_factor_all 0.1609
_refine_ls_R_factor_gt 0.0833
_refine_ls_shift/su_max 0.000
_refine_ls_shift/su_mean 0.000
_refine_ls_structure_factor_coef Fsqd
_refine_ls_weighting_details 'w=1/[\s^2^(Fo^2^)+(0.1227P)^2^+0.1891P] where P=(Fo^2^+2Fc^2^)/3'
_refine_ls_weighting_scheme calc
_refine_ls_wR_factor_gt 0.2027
_refine_ls_wR_factor_ref 0.2546
_reflns_Friedel_coverage 0.732
_reflns_Friedel_fraction_full 0.872
_reflns_Friedel_fraction_max 0.818
_reflns_number_gt 1308
_reflns_number_total 2590
_reflns_threshold_expression 'I > 2\s(I)'
_cod_data_source_file d0nj02658a3.cif
_cod_data_source_block shelx
_cod_depositor_comments 'Adding full bibliography for 7060016.cif.'
_cod_original_cell_volume 1056.0(5)
_cod_database_code 7060016
_shelx_shelxl_version_number 2016/4
_shelx_space_group_comment
;
The symmetry employed for this shelxl refinement is uniquely defined
by the following loop, which should always be used as a source of
symmetry information in preference to the above space-group names.
They are only intended as comments.
;

loop_
_space_group_symop_operation_xyz
'x, y, z'
'-x, -y, z+1/2'
'x+1/2, -y, z'
'-x+1/2, y, z+1/2'

loop_
_atom_site_label
_atom_site_type_symbol
_atom_site_fract_x
_atom_site_fract_y
_atom_site_fract_z
_atom_site_U_iso_or_equiv
_atom_site_adp_type
_atom_site_occupancy
_atom_site_site_symmetry_order
_atom_site_calc_flag
_atom_site_refinement_flags_posn
_atom_site_refinement_flags_adp
_atom_site_refinement_flags_occupancy
_atom_site_disorder_assembly
_atom_site_disorder_group
O1 O 0.1710(4) 0.4102(3) 0.5575(5) 0.0557(12) Uani 1 1 d . . . . .
O2 O 0.4106(4) 0.2982(3) 0.8276(6) 0.0624(13) Uani 1 1 d . . . . .
H3 H 0.390072 0.337573 0.894105 0.094 Uiso 1 1 calc R U . . .
O4 O 0.6306(5) 0.3794(4) 0.8162(6) 0.0684(14) Uani 1 1 d . . . . .
N5 N 0.3573(5) 0.5099(4) 0.6378(6) 0.0538(14) Uani 1 1 d . . . . .
H6 H 0.293861 0.539459 0.697142 0.065 Uiso 1 1 calc R U . . .
H7 H 0.452603 0.527541 0.633318 0.065 Uiso 1 1 calc R U . . .
C8 C 0.5429(7) 0.3205(5) 0.7628(8) 0.0535(16) Uani 1 1 d . . . . .
C9 C 0.3092(5) 0.4386(5) 0.5548(7) 0.0493(15) Uani 1 1 d . . . . .
C10 C 0.5712(7) 0.2688(6) 0.6157(9) 0.0652(19) Uani 1 1 d . . . . .
H11 H 0.577499 0.201041 0.637871 0.078 Uiso 1 1 calc R U . . .
H12 H 0.671435 0.288407 0.576605 0.078 Uiso 1 1 calc R U . . .
C13 C 0.4508(6) 0.2832(5) 0.4878(8) 0.0559(18) Uani 1 1 d . . . . .
H14 H 0.352268 0.256393 0.522930 0.067 Uiso 1 1 calc R U . . .
C15 C 0.4256(6) 0.3899(5) 0.4536(7) 0.0523(17) Uani 1 1 d . . . . .
H16 H 0.523972 0.422669 0.463728 0.063 Uiso 1 1 calc R U . . .
H17 H 0.392381 0.396416 0.347943 0.063 Uiso 1 1 calc R U . . .
C18 C 0.4957(9) 0.2331(6) 0.3408(10) 0.079(2) Uani 1 1 d . . . . .
H19 H 0.426295 0.254993 0.260824 0.094 Uiso 1 1 calc R U . . .
H20 H 0.598984 0.254196 0.313214 0.094 Uiso 1 1 calc R U . . .
C21 C 0.3400(13) 0.0836(7) 0.3702(18) 0.122(5) Uani 1 1 d . . . . .
H22 H 0.309740 0.097299 0.473708 0.183 Uiso 1 1 calc R U . . .
H23 H 0.347196 0.015776 0.356344 0.183 Uiso 1 1 calc R U . . .
H24 H 0.264378 0.109163 0.300822 0.183 Uiso 1 1 calc R U . . .
C25 C 0.4953(12) 0.1286(8) 0.3382(15) 0.104(3) Uani 1 1 d . . . . .
H26 H 0.570798 0.104868 0.412824 0.125 Uiso 1 1 calc R U . . .
C27 C 0.5457(14) 0.0963(10) 0.1728(19) 0.138(5) Uani 1 1 d . . . . .
H28 H 0.472691 0.120032 0.099073 0.207 Uiso 1 1 calc R U . . .
H29 H 0.548473 0.027863 0.168055 0.207 Uiso 1 1 calc R U . . .
H30 H 0.646596 0.121364 0.150333 0.207 Uiso 1 1 calc R U . . .

loop_
_atom_site_aniso_label
_atom_site_aniso_U_11
_atom_site_aniso_U_22
_atom_site_aniso_U_33
_atom_site_aniso_U_23
_atom_site_aniso_U_13
_atom_site_aniso_U_12
O1 0.0261(15) 0.098(3) 0.043(2) 0.001(3) 0.0000(16) -0.0025(18)
O2 0.0395(19) 0.086(3) 0.062(3) -0.008(3) 0.011(2) -0.006(2)
O4 0.042(2) 0.103(4) 0.060(3) -0.002(3) 0.003(2) -0.013(2)
N5 0.0275(19) 0.091(4) 0.043(3) -0.007(3) 0.002(2) -0.001(2)
C8 0.034(3) 0.075(4) 0.051(4) 0.010(3) 0.002(2) 0.007(3)
C9 0.029(2) 0.089(4) 0.030(2) 0.003(3) -0.001(2) 0.003(3)
C10 0.049(3) 0.087(5) 0.060(4) -0.001(4) 0.005(3) 0.020(3)
C13 0.036(3) 0.083(5) 0.049(4) -0.017(3) 0.004(2) -0.012(3)
C15 0.033(2) 0.092(5) 0.031(3) -0.005(3) 0.004(2) -0.004(3)
C18 0.076(4) 0.097(6) 0.063(5) -0.020(5) 0.022(4) -0.005(4)
C21 0.129(9) 0.072(6) 0.166(14) 0.004(7) 0.002(8) -0.029(5)
C25 0.105(7) 0.094(7) 0.112(9) -0.031(7) -0.008(7) 0.011(6)
C27 0.118(8) 0.141(10) 0.155(13) -0.091(10) 0.017(8) 0.004(7)

loop_
_atom_type_symbol
_atom_type_description
_atom_type_scat_dispersion_real
_atom_type_scat_dispersion_imag
_atom_type_scat_source
C C 0.0033 0.0016 'International Tables Vol C Tables 4.2.6.8 and 6.1.1.4'
H H 0.0000 0.0000 'International Tables Vol C Tables 4.2.6.8 and 6.1.1.4'
N N 0.0061 0.0033 'International Tables Vol C Tables 4.2.6.8 and 6.1.1.4'
O O 0.0106 0.0060 'International Tables Vol C Tables 4.2.6.8 and 6.1.1.4'

loop_
_geom_angle_atom_site_label_1
_geom_angle_atom_site_label_2
_geom_angle_atom_site_label_3
_geom_angle
_geom_angle_site_symmetry_1
_geom_angle_site_symmetry_3
_geom_angle_publ_flag
C8 O2 H3 109.5 . . ?
C9 N5 H6 120.0 . . ?
C9 N5 H7 120.0 . . ?
H6 N5 H7 120.0 . . ?
O4 C8 O2 122.6(7) . . ?
O4 C8 C10 123.9(6) . . ?
O2 C8 C10 113.5(6) . . ?
O1 C9 N5 122.3(5) . . ?
O1 C9 C15 120.2(6) . . ?
N5 C9 C15 117.5(5) . . ?
C8 C10 C13 116.7(5) . . ?
C8 C10 H11 108.1 . . ?
C13 C10 H11 108.1 . . ?
C8 C10 H12 108.1 . . ?
C13 C10 H12 108.1 . . ?
H11 C10 H12 107.3 . . ?
C18 C13 C10 112.4(6) . . ?
C18 C13 C15 108.8(6) . . ?
C10 C13 C15 111.3(5) . . ?
C18 C13 H14 108.1 . . ?
C10 C13 H14 108.1 . . ?
C15 C13 H14 108.1 . . ?
C9 C15 C13 114.9(5) . . ?
C9 C15 H16 108.5 . . ?
C13 C15 H16 108.5 . . ?
C9 C15 H17 108.5 . . ?
C13 C15 H17 108.5 . . ?
H16 C15 H17 107.5 . . ?
C25 C18 C13 118.4(8) . . ?
C25 C18 H19 107.7 . . ?
C13 C18 H19 107.7 . . ?
C25 C18 H20 107.7 . . ?
C13 C18 H20 107.7 . . ?
H19 C18 H20 107.1 . . ?
C25 C21 H22 109.5 . . ?
C25 C21 H23 109.5 . . ?
H22 C21 H23 109.5 . . ?
C25 C21 H24 109.5 . . ?
H22 C21 H24 109.5 . . ?
H23 C21 H24 109.5 . . ?
C18 C25 C21 114.7(8) . . ?
C18 C25 C27 107.5(11) . . ?
C21 C25 C27 107.2(10) . . ?
C18 C25 H26 109.1 . . ?
C21 C25 H26 109.1 . . ?
C27 C25 H26 109.1 . . ?
C25 C27 H28 109.5 . . ?
C25 C27 H29 109.5 . . ?
H28 C27 H29 109.5 . . ?
C25 C27 H30 109.5 . . ?
H28 C27 H30 109.5 . . ?
H29 C27 H30 109.5 . . ?

loop_
_geom_bond_atom_site_label_1
_geom_bond_atom_site_label_2
_geom_bond_distance
_geom_bond_site_symmetry_2
_geom_bond_publ_flag
O1 C9 1.259(6) . ?
O2 C8 1.313(7) . ?
O2 H3 0.8200 . ?
O4 C8 1.214(8) . ?
N5 C9 1.303(9) . ?
N5 H6 0.8600 . ?
N5 H7 0.8600 . ?
C8 C10 1.494(10) . ?
C9 C15 1.502(8) . ?
C10 C13 1.539(10) . ?
C10 H11 0.9700 . ?
C10 H12 0.9700 . ?
C13 C18 1.514(10) . ?
C13 C15 1.539(11) . ?
C13 H14 0.9800 . ?
C15 H16 0.9700 . ?
C15 H17 0.9700 . ?
C18 C25 1.463(13) . ?
C18 H19 0.9700 . ?
C18 H20 0.9700 . ?
C21 C25 1.508(14) . ?
C21 H22 0.9600 . ?
C21 H23 0.9600 . ?
C21 H24 0.9600 . ?
C25 C27 1.574(19) . ?
C25 H26 0.9800 . ?
C27 H28 0.9600 . ?
C27 H29 0.9600 . ?
C27 H30 0.9600 . ?

loop_
_geom_torsion_atom_site_label_1
_geom_torsion_atom_site_label_2
_geom_torsion_atom_site_label_3
_geom_torsion_atom_site_label_4
_geom_torsion
_geom_torsion_site_symmetry_1
_geom_torsion_site_symmetry_2
_geom_torsion_site_symmetry_3
_geom_torsion_site_symmetry_4
_geom_torsion_publ_flag
O4 C8 C10 C13 -119.1(7) . . . . ?
O2 C8 C10 C13 58.9(8) . . . . ?
C8 C10 C13 C18 176.3(6) . . . . ?
C8 C10 C13 C15 53.9(8) . . . . ?
O1 C9 C15 C13 -60.4(7) . . . . ?
N5 C9 C15 C13 119.6(6) . . . . ?
C18 C13 C15 C9 150.2(5) . . . . ?
C10 C13 C15 C9 -85.4(6) . . . . ?
C10 C13 C18 C25 68.4(10) . . . . ?
C15 C13 C18 C25 -167.9(7) . . . . ?
C13 C18 C25 C21 60.8(13) . . . . ?
C13 C18 C25 C27 179.9(8) . . . . ?
